data_2240053
loop_
_publ_author_name
'Khan, Imtiaz'
'Ibrar, Aliya'
'Hameed, Shahid'
'White, Jonathan M.'
'Simpson, Jim'

_publ_section_title
;
 Crystal structure of 2-(4-chlorophenyl)-2-oxoethyl 3-bromobenzoate
;
_journal_coeditor_code HG5410
_journal_issue 11
_journal_name_full 'Acta Crystallographica Section E'
_journal_page_first 301
_journal_page_last 304
_journal_paper_doi 10.1107/S1600536814021643
_journal_volume 70
_journal_year 2014
_chemical_formula_iupac 'C15 H10 Br Cl O3'
_chemical_formula_moiety 'C15 H10 Br Cl O3'
_chemical_formula_sum 'C15 H10 Br Cl O3'
_chemical_formula_weight 353.59
_chemical_name_systematic
;
2-(4-Chlorophenyl)-2-oxoethyl 3-bromobenzoate
;
_space_group_crystal_system triclinic
_space_group_IT_number 2
_space_group_name_Hall '-P 1'
_space_group_name_H-M_alt 'P -1'
_symmetry_space_group_name_Hall '-P 1'
_symmetry_space_group_name_H-M 'P -1'
_atom_sites_solution_hydrogens geom
_audit_creation_method SHELXL-2014
_cell_angle_alpha 90.980(4)
_cell_angle_beta 107.573(4)
_cell_angle_gamma 92.138(3)
_cell_formula_units_Z 2
_cell_length_a 6.6797(3)
_cell_length_b 10.0238(4)
_cell_length_c 10.7851(5)
_cell_measurement_reflns_used 6648
_cell_measurement_temperature 130(2)
_cell_measurement_theta_max 29.1771
_cell_measurement_theta_min 3.1958
_cell_volume 687.64(5)
_computing_cell_refinement
;
CrysAlisPro, (Agilent, 2011)
;
_computing_data_collection
;
CrysAlisPro, (Agilent, 2011)
;
_computing_data_reduction
;
CrysAlisPro, (Agilent, 2011)
;
_computing_molecular_graphics
;
Mercury (Macrae <i>et al.</i>,  2008)
;
_computing_publication_material
;
SHELXL2014 (Sheldrick, 2008), enCIFer (Allen <i>et al.</i>,
2004),
PLATON (Spek, 2009) and publCIF (Westrip, 2010)
;
_computing_structure_refinement
;
SHELXL2014 (Sheldrick, 2008)
;
_computing_structure_solution
;
SHELXS97 (Sheldrick, 2008)
;
_diffrn_ambient_temperature 130(2)
_diffrn_measured_fraction_theta_full 0.998
_diffrn_measured_fraction_theta_max 0.889
_diffrn_measurement_device_type 'Agilent SuperNova (Dual, Cu at zero, Atlas CCD)'
_diffrn_measurement_method '\w scans'
_diffrn_radiation_monochromator mirror
_diffrn_radiation_source 'SuperNova (Mo) X-ray Source'
_diffrn_radiation_type MoK\a
_diffrn_radiation_wavelength 0.71073
_diffrn_reflns_av_R_equivalents 0.0333
_diffrn_reflns_limit_h_max 8
_diffrn_reflns_limit_h_min -8
_diffrn_reflns_limit_k_max 13
_diffrn_reflns_limit_k_min -13
_diffrn_reflns_limit_l_max 14
_diffrn_reflns_limit_l_min -14
_diffrn_reflns_number 10822
_diffrn_reflns_theta_full 25.242
_diffrn_reflns_theta_max 29.242
_diffrn_reflns_theta_min 3.202
_exptl_absorpt_coefficient_mu 3.186
_exptl_absorpt_correction_T_max 1.00000
_exptl_absorpt_correction_T_min 0.50453
_exptl_absorpt_correction_type multi-scan
_exptl_absorpt_process_details
;
(CrysAlis PRO; Agilent, 2011)
;
_exptl_crystal_colour colourless
_exptl_crystal_density_diffrn 1.708
_exptl_crystal_density_method 'not measured'
_exptl_crystal_description block
_exptl_crystal_F_000 352
_exptl_crystal_size_max 0.500
_exptl_crystal_size_mid 0.400
_exptl_crystal_size_min 0.200
_refine_diff_density_max 0.351
_refine_diff_density_min -0.600
_refine_ls_extinction_method none
_refine_ls_goodness_of_fit_ref 1.051
_refine_ls_hydrogen_treatment constr
_refine_ls_matrix_type full
_refine_ls_number_parameters 181
_refine_ls_number_reflns 3327
_refine_ls_number_restraints 0
_refine_ls_restrained_S_all 1.051
_refine_ls_R_factor_all 0.0303
_refine_ls_R_factor_gt 0.0266
_refine_ls_shift/su_max 0.001
_refine_ls_shift/su_mean 0.000
_refine_ls_structure_factor_coef Fsqd
_refine_ls_weighting_details 'w=1/[\s^2^(Fo^2^)+(0.0307P)^2^+0.1071P] where P=(Fo^2^+2Fc^2^)/3'
_refine_ls_weighting_scheme calc
_refine_ls_wR_factor_gt 0.0616
_refine_ls_wR_factor_ref 0.0638
_reflns_number_gt 3062
_reflns_number_total 3327
_reflns_threshold_expression I>2\s(I)
_cod_data_source_file hg5410sup1.cf
_cod_data_source_block 1
_cod_database_code 2240053
_cod_database_fobs_code 2240053
_shelx_space_group_comment
;
The symmetry employed for this shelxl refinement is uniquely defined
by the following loop, which should always be used as a source of
symmetry information in preference to the above space-group names.
They are only intended as comments.
;
_shelx_estimated_absorpt_t_min 0.299
_shelx_estimated_absorpt_t_max 0.568
_shelxl_version_number 2.014

loop_
_space_group_symop_operation_xyz
'x, y, z'
'-x, -y, -z'

loop_
_atom_site_type_symbol
_atom_site_label
_atom_site_fract_x
_atom_site_fract_y
_atom_site_fract_z
_atom_site_U_iso_or_equiv
_atom_site_adp_type
_atom_site_calc_flag
_atom_site_occupancy
C C1 0.1452(3) 0.76183(16) 0.09834(16) 0.0153(3) Uani d 1
C C2 -0.0463(3) 0.73719(17) 0.00240(16) 0.0165(3) Uani d 1
H H2 -0.0671 0.6625 -0.0562 0.020 Uiso calc 1
C C3 -0.2052(3) 0.82374(17) -0.00564(16) 0.0164(3) Uani d 1
C C4 -0.1816(3) 0.93075(18) 0.08011(17) 0.0200(4) Uani d 1
H H4 -0.2944 0.9879 0.0739 0.024 Uiso calc 1
C C5 0.0097(3) 0.95371(18) 0.17577(17) 0.0213(4) Uani d 1
H H5 0.0280 1.0271 0.2356 0.026 Uiso calc 1
C C6 0.1742(3) 0.87044(17) 0.18485(17) 0.0189(3) Uani d 1
H H6 0.3057 0.8874 0.2496 0.023 Uiso calc 1
C C7 0.3120(3) 0.66531(17) 0.10555(16) 0.0169(3) Uani d 1
C C8 0.6639(3) 0.62000(17) 0.20718(17) 0.0182(3) Uani d 1
H H8A 0.8031 0.6678 0.2388 0.022 Uiso calc 1
H H8B 0.6573 0.5687 0.1266 0.022 Uiso calc 1
C C9 0.6368(3) 0.52539(17) 0.30950(16) 0.0176(3) Uani d 1
C C10 0.8001(3) 0.42573(17) 0.35889(16) 0.0166(3) Uani d 1
C C11 0.9739(3) 0.41710(18) 0.31370(17) 0.0201(4) Uani d 1
H H11 0.9919 0.4770 0.2502 0.024 Uiso calc 1
C C12 1.1213(3) 0.32135(19) 0.36109(18) 0.0231(4) Uani d 1
H H12 1.2400 0.3152 0.3305 0.028 Uiso calc 1
C C13 1.0919(3) 0.23586(18) 0.45295(18) 0.0229(4) Uani d 1
C C14 0.9204(3) 0.24247(19) 0.49972(18) 0.0242(4) Uani d 1
H H14 0.9029 0.1821 0.5630 0.029 Uiso calc 1
C C15 0.7757(3) 0.33824(19) 0.45280(17) 0.0215(4) Uani d 1
H H15 0.6584 0.3446 0.4848 0.026 Uiso calc 1
O O1 0.28187(18) 0.55756(12) 0.05094(12) 0.0222(3) Uani d 1
O O2 0.50195(18) 0.71409(12) 0.17991(12) 0.0186(3) Uani d 1
O O3 0.48450(19) 0.53074(14) 0.34811(13) 0.0257(3) Uani d 1
Cl Cl1 1.27582(8) 0.11559(5) 0.51284(5) 0.03372(13) Uani d 1
Br Br1 -0.46435(2) 0.79269(2) -0.13927(2) 0.02456(7) Uani d 1

loop_
_atom_site_aniso_label
_atom_site_aniso_U_11
_atom_site_aniso_U_22
_atom_site_aniso_U_33
_atom_site_aniso_U_12
_atom_site_aniso_U_13
_atom_site_aniso_U_23
C1 0.0181(8) 0.0132(8) 0.0156(8) 0.0008(6) 0.0067(7) 0.0013(6)
C2 0.0189(8) 0.0136(8) 0.0178(8) -0.0008(6) 0.0069(7) -0.0010(6)
C3 0.0165(8) 0.0160(9) 0.0160(8) -0.0002(6) 0.0039(7) 0.0007(6)
C4 0.0244(9) 0.0160(9) 0.0213(9) 0.0033(7) 0.0091(7) -0.0003(7)
C5 0.0288(9) 0.0157(9) 0.0196(9) 0.0016(7) 0.0078(8) -0.0043(7)
C6 0.0219(8) 0.0167(9) 0.0164(8) -0.0014(7) 0.0035(7) -0.0012(6)
C7 0.0166(8) 0.0178(9) 0.0159(8) -0.0010(6) 0.0043(7) 0.0009(6)
C8 0.0159(8) 0.0179(9) 0.0206(9) 0.0023(6) 0.0049(7) -0.0008(7)
C9 0.0181(8) 0.0192(9) 0.0142(8) -0.0007(6) 0.0035(7) -0.0043(6)
C10 0.0179(8) 0.0154(9) 0.0144(8) -0.0023(6) 0.0021(7) -0.0035(6)
C11 0.0217(8) 0.0187(9) 0.0204(9) 0.0004(7) 0.0071(7) -0.0001(7)
C12 0.0187(8) 0.0241(10) 0.0256(10) 0.0009(7) 0.0055(8) -0.0029(7)
C13 0.0258(9) 0.0169(9) 0.0188(9) 0.0036(7) -0.0041(7) -0.0050(7)
C14 0.0314(10) 0.0206(10) 0.0181(9) -0.0022(7) 0.0037(8) 0.0015(7)
C15 0.0227(9) 0.0238(10) 0.0174(9) -0.0021(7) 0.0058(7) -0.0024(7)
O1 0.0204(6) 0.0167(7) 0.0272(7) 0.0018(5) 0.0043(5) -0.0065(5)
O2 0.0154(6) 0.0162(6) 0.0218(6) 0.0014(5) 0.0019(5) -0.0017(5)
O3 0.0224(6) 0.0325(8) 0.0262(7) 0.0046(5) 0.0127(6) 0.0037(6)
Cl1 0.0352(3) 0.0251(3) 0.0316(3) 0.0110(2) -0.0049(2) -0.0012(2)
Br1 0.01750(10) 0.02591(12) 0.02626(12) 0.00457(7) 0.00057(8) -0.00652(8)

loop_
_atom_type_symbol
_atom_type_description
_atom_type_scat_dispersion_real
_atom_type_scat_dispersion_imag
_atom_type_scat_source
C C 0.0033 0.0016 'International Tables Vol C Tables 4.2.6.8 and 6.1.1.4'
H H 0.0000 0.0000 'International Tables Vol C Tables 4.2.6.8 and 6.1.1.4'
O O 0.0106 0.0060 'International Tables Vol C Tables 4.2.6.8 and 6.1.1.4'
Cl Cl 0.1484 0.1585 'International Tables Vol C Tables 4.2.6.8 and 6.1.1.4'
Br Br -0.2901 2.4595 'International Tables Vol C Tables 4.2.6.8 and 6.1.1.4'

loop_
_geom_angle_atom_site_label_1
_geom_angle_atom_site_label_2
_geom_angle_atom_site_label_3
_geom_angle
C6 C1 C2 120.59(15)
C6 C1 C7 122.35(15)
C2 C1 C7 117.04(15)
C3 C2 C1 118.46(16)
C3 C2 H2 120.8
C1 C2 H2 120.8
C4 C3 C2 122.08(16)
C4 C3 Br1 119.44(13)
C2 C3 Br1 118.49(13)
C3 C4 C5 118.85(16)
C3 C4 H4 120.6
C5 C4 H4 120.6
C6 C5 C4 120.58(17)
C6 C5 H5 119.7
C4 C5 H5 119.7
C5 C6 C1 119.41(16)
C5 C6 H6 120.3
C1 C6 H6 120.3
O1 C7 O2 124.03(15)
O1 C7 C1 124.27(15)
O2 C7 C1 111.69(15)
O2 C8 C9 109.80(13)
O2 C8 H8A 109.7
C9 C8 H8A 109.7
O2 C8 H8B 109.7
C9 C8 H8B 109.7
H8A C8 H8B 108.2
O3 C9 C10 121.67(15)
O3 C9 C8 120.25(15)
C10 C9 C8 118.08(14)
C11 C10 C15 119.46(16)
C11 C10 C9 122.21(15)
C15 C10 C9 118.33(15)
C12 C11 C10 120.38(16)
C12 C11 H11 119.8
C10 C11 H11 119.8
C13 C12 C11 118.76(17)
C13 C12 H12 120.6
C11 C12 H12 120.6
C12 C13 C14 122.01(17)
C12 C13 Cl1 119.05(15)
C14 C13 Cl1 118.94(14)
C15 C14 C13 118.85(17)
C15 C14 H14 120.6
C13 C14 H14 120.6
C14 C15 C10 120.54(17)
C14 C15 H15 119.7
C10 C15 H15 119.7
C7 O2 C8 114.81(13)

loop_
_geom_bond_atom_site_label_1
_geom_bond_atom_site_label_2
_geom_bond_distance
C1 C6 1.391(2)
C1 C2 1.391(2)
C1 C7 1.488(2)
C2 C3 1.380(2)
C2 H2 0.9500
C3 C4 1.377(2)
C3 Br1 1.8995(16)
C4 C5 1.387(3)
C4 H4 0.9500
C5 C6 1.386(2)
C5 H5 0.9500
C6 H6 0.9500
C7 O1 1.202(2)
C7 O2 1.348(2)
C8 O2 1.4283(19)
C8 C9 1.515(2)
C8 H8A 0.9900
C8 H8B 0.9900
C9 O3 1.212(2)
C9 C10 1.490(2)
C10 C11 1.393(2)
C10 C15 1.393(2)
C11 C12 1.391(2)
C11 H11 0.9500
C12 C13 1.374(3)
C12 H12 0.9500
C13 C14 1.387(3)
C13 Cl1 1.7429(18)
C14 C15 1.379(3)
C14 H14 0.9500
C15 H15 0.9500

loop_
_geom_hbond_atom_site_label_D
_geom_hbond_atom_site_label_H
_geom_hbond_atom_site_label_A
_geom_hbond_site_symmetry_A
_geom_hbond_distance_DH
_geom_hbond_distance_HA
_geom_hbond_distance_DA
_geom_hbond_angle_DHA
C4 H4 Br1 2_475 0.95 2.97 3.8762(18) 159.5
C8 H8B O1 2_665 0.99 2.42 3.396(2) 168.3
C15 H15 O3 2_666 0.95 2.60 3.418(2) 144.2

loop_
_geom_torsion_atom_site_label_1
_geom_torsion_atom_site_label_2
_geom_torsion_atom_site_label_3
_geom_torsion_atom_site_label_4
_geom_torsion
C6 C1 C2 C3 0.7(2)
C7 C1 C2 C3 179.07(14)
C1 C2 C3 C4 -1.8(2)
C1 C2 C3 Br1 178.47(11)
C2 C3 C4 C5 1.4(3)
Br1 C3 C4 C5 -178.85(12)
C3 C4 C5 C6 0.1(3)
C4 C5 C6 C1 -1.1(3)
C2 C1 C6 C5 0.7(2)
C7 C1 C6 C5 -177.59(15)
C6 C1 C7 O1 164.73(17)
C2 C1 C7 O1 -13.6(2)
C6 C1 C7 O2 -15.9(2)
C2 C1 C7 O2 165.76(13)
O2 C8 C9 O3 5.4(2)
O2 C8 C9 C10 -175.45(14)
O3 C9 C10 C11 178.89(17)
C8 C9 C10 C11 -0.3(2)
O3 C9 C10 C15 -0.7(3)
C8 C9 C10 C15 -179.85(16)
C15 C10 C11 C12 0.5(3)
C9 C10 C11 C12 -179.10(16)
C10 C11 C12 C13 0.0(3)
C11 C12 C13 C14 -0.1(3)
C11 C12 C13 Cl1 180.00(14)
C12 C13 C14 C15 -0.3(3)
Cl1 C13 C14 C15 179.61(14)
C13 C14 C15 C10 0.8(3)
C11 C10 C15 C14 -0.9(3)
C9 C10 C15 C14 178.71(16)
O1 C7 O2 C8 -9.5(2)
C1 C7 O2 C8 171.15(13)
C9 C8 O2 C7 -75.86(17)
